data_7109416
loop_
_publ_author_name
'Bradley L. Merner'
'Kiran Sagar Unikela'
'Louise N. Dawe'
'David W. Thompson'
'Graham J. Bodwell'

_publ_section_title
;
 1,1,n,n-tetramethyl[n](2,11)teropyrenophanes (n = 7-9): a series of
 armchair SWCNT segments
;
_journal_name_full Chem.Commun.
_journal_page_first 5930
_journal_paper_doi 10.1039/c3cc43268h
_journal_volume 49
_journal_year 2013
_chemical_formula_moiety 'C49 H42, C2 H3 O'
_chemical_formula_sum 'C51 H47 O'
_chemical_formula_weight 675.93
_chemical_name_systematic
;
?
;
_space_group_IT_number 61
_symmetry_cell_setting orthorhombic
_symmetry_Int_Tables_number 61
_symmetry_space_group_name_Hall '-P 2ac 2ab'
_symmetry_space_group_name_H-M 'P b c a'
_atom_sites_solution_hydrogens geom
_atom_sites_solution_primary direct
_atom_sites_solution_secondary difmap
_audit_creation_method SHELXL-97
_cell_angle_alpha 90.00
_cell_angle_beta 90.00
_cell_angle_gamma 90.00
_cell_formula_units_Z 8
_cell_length_a 33.746(5)
_cell_length_b 16.816(4)
_cell_length_c 14.195(3)
_cell_measurement_reflns_used 2597
_cell_measurement_temperature 163(2)
_cell_measurement_theta_max 19.41
_cell_measurement_theta_min 1.71
_cell_volume 8055(3)
_computing_cell_refinement 'CrystalClear-SM Expert 2.0 r4 (Rigaku, 2009)'
_computing_data_collection 'CrystalClear-SM Expert 2.0 r4 (Rigaku, 2009)'
_computing_data_reduction 'CrystalClear-SM Expert 2.0 r4 (Rigaku, 2009)'
_computing_molecular_graphics 'CrystalStructure 4.0 (Rigaku, 2010)'
_computing_publication_material 'CrystalStructure 4.0 (Rigaku, 2010)'
_computing_structure_refinement 'SHELXL-97 (Acta Cryst.2008, A64, 112-122)'
_computing_structure_solution 'SHELXL-97 (Acta Cryst.2008, A64, 112-122)'
_diffrn_ambient_temperature 163(2)
_diffrn_detector_area_resol_mean 14.63
_diffrn_measured_fraction_theta_full 0.963
_diffrn_measured_fraction_theta_max 0.963
_diffrn_measurement_device_type 'Rigaku Saturn70 CCD'
_diffrn_measurement_method \w
_diffrn_radiation_monochromator 'graphite - Rigaku SHINE'
_diffrn_radiation_source 'fine-focus sealed tube'
_diffrn_radiation_type MoK\a
_diffrn_radiation_wavelength 0.71075
_diffrn_reflns_av_R_equivalents 0.1048
_diffrn_reflns_av_sigmaI/netI 0.1300
_diffrn_reflns_limit_h_max 40
_diffrn_reflns_limit_h_min 0
_diffrn_reflns_limit_k_max 20
_diffrn_reflns_limit_k_min 0
_diffrn_reflns_limit_l_max 16
_diffrn_reflns_limit_l_min 0
_diffrn_reflns_number 23054
_diffrn_reflns_theta_full 25.50
_diffrn_reflns_theta_max 25.50
_diffrn_reflns_theta_min 3.06
_exptl_absorpt_coefficient_mu 0.064
_exptl_absorpt_correction_T_max 0.987
_exptl_absorpt_correction_T_min 0.610
_exptl_absorpt_correction_type multi-scan
_exptl_absorpt_process_details 'Jacobson, R. (1998) Private communication'
_exptl_crystal_colour Red
_exptl_crystal_density_diffrn 1.115
_exptl_crystal_density_method 'not measured'
_exptl_crystal_description Prism
_exptl_crystal_F_000 2888
_exptl_crystal_size_max 0.20
_exptl_crystal_size_mid 0.20
_exptl_crystal_size_min 0.20
_platon_squeeze_details
;
The Platon SQUEEZE procedure was applied to recover 128 electrons per
unit cell in four voids (total volume 1114 ^A^3); that is 16 electrons
per formula unit. Diffuse electron density was present prior to the
application of SQUEEZE, however, this could not be sensibly assigned
to any solvent molecules, and so the formula has not been adjusted
to account for these electrons.
PLATON Reference : Spek, A.L. (2003), J.Appl.Cryst. 36, 7-13.
;
_refine_diff_density_max 0.185
_refine_diff_density_min -0.231
_refine_diff_density_rms 0.052
_refine_ls_extinction_method none
_refine_ls_goodness_of_fit_ref 0.958
_refine_ls_hydrogen_treatment constr
_refine_ls_matrix_type full
_refine_ls_number_parameters 495
_refine_ls_number_reflns 7227
_refine_ls_number_restraints 19
_refine_ls_restrained_S_all 0.957
_refine_ls_R_factor_all 0.1373
_refine_ls_R_factor_gt 0.0765
_refine_ls_shift/su_max 0.000
_refine_ls_shift/su_mean 0.000
_refine_ls_structure_factor_coef Fsqd
_refine_ls_weighting_details 'calc w=1/[\s^2^(Fo^2^)+(0.1158P)^2^+0.0000P] where P=(Fo^2^+2Fc^2^)/3'
_refine_ls_weighting_scheme calc
_refine_ls_wR_factor_gt 0.1889
_refine_ls_wR_factor_ref 0.2169
_reflns_number_gt 3864
_reflns_number_total 7227
_reflns_threshold_expression >2sigma(I)
_cod_data_source_file c3cc43268h.txt
_cod_data_source_block UKS-06-100
_cod_database_code 7109416

loop_
_symmetry_equiv_pos_as_xyz
'x, y, z'
'-x+1/2, y+1/2, z'
'x, -y+1/2, z+1/2'
'-x+1/2, -y, z+1/2'
'-x, -y, -z'
'x-1/2, -y-1/2, -z'
'-x, y-1/2, -z-1/2'
'x-1/2, y, -z-1/2'

loop_
_atom_site_label
_atom_site_type_symbol
_atom_site_fract_x
_atom_site_fract_y
_atom_site_fract_z
_atom_site_U_iso_or_equiv
_atom_site_adp_type
_atom_site_occupancy
_atom_site_symmetry_multiplicity
_atom_site_calc_flag
_atom_site_refinement_flags
_atom_site_disorder_assembly
_atom_site_disorder_group
O1 O 0.1133(8) 0.4212(11) 0.6314(12) 0.130(10) Uani 0.271(18) 1 d PU A 1
O2 O 0.0772(5) 0.4085(6) 0.6662(9) 0.133(7) Uani 0.442(19) 1 d PU A 2
O3 O 0.1126(6) 0.4828(13) 0.6990(18) 0.191(11) Uani 0.288(16) 1 d PU A 3
C1 C 0.18986(9) 0.56312(18) 0.9611(2) 0.0431(7) Uani 1 1 d . . .
C2 C 0.20735(8) 0.49219(19) 0.9871(2) 0.0443(8) Uani 1 1 d . . .
H2 H 0.2080 0.4783 1.0520 0.053 Uiso 1 1 calc R . .
C3 C 0.22390(9) 0.44073(19) 0.9224(2) 0.0447(8) Uani 1 1 d . . .
C4 C 0.22260(8) 0.45952(18) 0.8259(2) 0.0432(7) Uani 1 1 d . . .
C5 C 0.20954(9) 0.53594(18) 0.7992(2) 0.0445(8) Uani 1 1 d . . .
C6 C 0.19354(9) 0.58577(19) 0.8673(2) 0.0473(8) Uani 1 1 d . . .
H6 H 0.1848 0.6372 0.8491 0.057 Uiso 1 1 calc R . .
C7 C 0.23843(9) 0.3638(2) 0.9476(2) 0.0491(8) Uani 1 1 d . . .
H7 H 0.2448 0.3531 1.0116 0.059 Uiso 1 1 calc R . .
C8 C 0.24330(9) 0.3067(2) 0.8834(2) 0.0547(9) Uani 1 1 d . . .
H8 H 0.2532 0.2563 0.9022 0.066 Uiso 1 1 calc R . .
C9 C 0.23378(9) 0.3206(2) 0.7857(2) 0.0507(8) Uani 1 1 d . . .
C10 C 0.22781(9) 0.4000(2) 0.7571(2) 0.0467(8) Uani 1 1 d . . .
C11 C 0.22045(9) 0.4176(2) 0.6614(2) 0.0510(8) Uani 1 1 d . . .
C12 C 0.21513(10) 0.4992(2) 0.6364(2) 0.0569(9) Uani 1 1 d . . .
H12 H 0.2158 0.5138 0.5718 0.068 Uiso 1 1 calc R . .
C13 C 0.20918(10) 0.5558(2) 0.7014(2) 0.0551(9) Uani 1 1 d . . .
H13 H 0.2047 0.6092 0.6824 0.066 Uiso 1 1 calc R . .
C14 C 0.22149(9) 0.2592(2) 0.7264(2) 0.0507(8) Uani 1 1 d . . .
C15 C 0.20377(10) 0.2788(2) 0.6384(2) 0.0520(8) Uani 1 1 d . . .
C16 C 0.20910(10) 0.3559(2) 0.6007(2) 0.0562(9) Uani 1 1 d . . .
C17 C 0.21680(10) 0.1795(2) 0.7573(2) 0.0553(9) Uani 1 1 d . . .
H17 H 0.2348 0.1584 0.8023 0.066 Uiso 1 1 calc R . .
C18 C 0.18749(11) 0.1332(2) 0.7243(2) 0.0528(8) Uani 1 1 d . . .
H18 H 0.1847 0.0803 0.7468 0.063 Uiso 1 1 calc R . .
C19 C 0.16021(10) 0.16379(18) 0.6548(2) 0.0501(8) Uani 1 1 d . . .
C20 C 0.17320(11) 0.2307(2) 0.6022(2) 0.0524(9) Uani 1 1 d . . .
C21 C 0.14935(12) 0.2599(2) 0.5279(2) 0.0588(10) Uani 1 1 d . . .
C22 C 0.16543(13) 0.3224(2) 0.4729(2) 0.0668(11) Uani 1 1 d . . .
H22 H 0.1558 0.3314 0.4109 0.080 Uiso 1 1 calc R . .
C23 C 0.19395(13) 0.3688(2) 0.5078(2) 0.0670(10) Uani 1 1 d . . .
H23 H 0.2043 0.4108 0.4706 0.080 Uiso 1 1 calc R . .
C24 C 0.11989(10) 0.14327(18) 0.65316(19) 0.0460(8) Uani 1 1 d . . .
C25 C 0.09393(11) 0.18733(18) 0.59622(19) 0.0486(8) Uani 1 1 d . . .
C26 C 0.10921(12) 0.2387(2) 0.5245(2) 0.0579(9) Uani 1 1 d . . .
C27 C 0.10254(11) 0.09114(18) 0.7214(2) 0.0501(8) Uani 1 1 d . . .
H27 H 0.1188 0.0533 0.7525 0.060 Uiso 1 1 calc R . .
C28 C 0.06375(11) 0.09440(18) 0.7425(2) 0.0484(8) Uani 1 1 d . . .
H28 H 0.0532 0.0588 0.7879 0.058 Uiso 1 1 calc R . .
C29 C 0.03835(10) 0.14997(18) 0.6982(2) 0.0478(8) Uani 1 1 d . . .
C30 C 0.05311(11) 0.19111(18) 0.6192(2) 0.0487(8) Uani 1 1 d . . .
C31 C 0.02783(12) 0.2450(2) 0.5719(2) 0.0566(9) Uani 1 1 d . . .
C32 C 0.04252(14) 0.2830(2) 0.4894(2) 0.0664(11) Uani 1 1 d . . .
H32 H 0.0247 0.3116 0.4501 0.080 Uiso 1 1 calc R . .
C33 C 0.08073(14) 0.2793(2) 0.4661(2) 0.0641(11) Uani 1 1 d . . .
H33 H 0.0894 0.3041 0.4096 0.077 Uiso 1 1 calc R . .
C34 C 0.00162(10) 0.17073(19) 0.7347(2) 0.0533(8) Uani 1 1 d . . .
H34 H -0.0083 0.1422 0.7875 0.064 Uiso 1 1 calc R . .
C35 C -0.02101(10) 0.2311(2) 0.6975(2) 0.0565(9) Uani 1 1 d . . .
C36 C -0.00847(13) 0.2636(2) 0.6122(3) 0.0667(11) Uani 1 1 d . . .
H36 H -0.0254 0.2999 0.5804 0.080 Uiso 1 1 calc R . .
C37 C -0.05583(10) 0.2685(2) 0.7494(3) 0.0645(10) Uani 1 1 d . . .
C38 C -0.09170(13) 0.2745(3) 0.6860(4) 0.1098(18) Uani 1 1 d . . .
H38A H -0.0984 0.2216 0.6619 0.132 Uiso 1 1 calc R . .
H38B H -0.0858 0.3100 0.6331 0.132 Uiso 1 1 calc R . .
H38C H -0.1141 0.2958 0.7219 0.132 Uiso 1 1 calc R . .
C39 C -0.06754(12) 0.2203(2) 0.8355(3) 0.0828(13) Uani 1 1 d . . .
H39A H -0.0750 0.1664 0.8160 0.099 Uiso 1 1 calc R . .
H39B H -0.0900 0.2458 0.8669 0.099 Uiso 1 1 calc R . .
H39C H -0.0451 0.2174 0.8791 0.099 Uiso 1 1 calc R . .
C40 C -0.04365(10) 0.35343(19) 0.7788(2) 0.0568(9) Uani 1 1 d . . .
H40A H -0.0376 0.3841 0.7210 0.068 Uiso 1 1 calc R . .
H40B H -0.0667 0.3791 0.8094 0.068 Uiso 1 1 calc R . .
C41 C -0.00836(9) 0.35990(17) 0.8451(2) 0.0477(8) Uani 1 1 d . . .
H41A H -0.0161 0.3392 0.9077 0.057 Uiso 1 1 calc R . .
H41B H 0.0133 0.3259 0.8210 0.057 Uiso 1 1 calc R . .
C42 C 0.00712(9) 0.44400(17) 0.8567(2) 0.0441(7) Uani 1 1 d . . .
H42A H 0.0158 0.4642 0.7945 0.053 Uiso 1 1 calc R . .
H42B H -0.0147 0.4785 0.8792 0.053 Uiso 1 1 calc R . .
C43 C 0.04113(9) 0.44952(16) 0.9247(2) 0.0403(7) Uani 1 1 d . . .
H43A H 0.0607 0.4079 0.9083 0.048 Uiso 1 1 calc R . .
H43B H 0.0311 0.4375 0.9886 0.048 Uiso 1 1 calc R . .
C44 C 0.06258(8) 0.52949(17) 0.9280(2) 0.0409(7) Uani 1 1 d . . .
H44A H 0.0689 0.5461 0.8627 0.049 Uiso 1 1 calc R . .
H44B H 0.0445 0.5698 0.9550 0.049 Uiso 1 1 calc R . .
C45 C 0.10063(8) 0.52859(17) 0.9852(2) 0.0425(7) Uani 1 1 d . . .
H45A H 0.0946 0.5109 1.0502 0.051 Uiso 1 1 calc R . .
H45B H 0.1192 0.4896 0.9572 0.051 Uiso 1 1 calc R . .
C46 C 0.12070(9) 0.60919(18) 0.9894(2) 0.0447(7) Uani 1 1 d . . .
H46A H 0.1043 0.6445 1.0293 0.054 Uiso 1 1 calc R . .
H46B H 0.1207 0.6319 0.9250 0.054 Uiso 1 1 calc R . .
C47 C 0.16370(9) 0.61161(18) 1.0273(2) 0.0437(7) Uani 1 1 d . . .
C48 C 0.16450(9) 0.5803(2) 1.12696(19) 0.0488(8) Uani 1 1 d . . .
H48A H 0.1565 0.5242 1.1271 0.059 Uiso 1 1 calc R . .
H48B H 0.1461 0.6111 1.1660 0.059 Uiso 1 1 calc R . .
H48C H 0.1914 0.5851 1.1525 0.059 Uiso 1 1 calc R . .
C49 C 0.17765(10) 0.69768(19) 1.0289(2) 0.0548(8) Uani 1 1 d . . .
H49A H 0.2054 0.6997 1.0491 0.066 Uiso 1 1 calc R . .
H49B H 0.1613 0.7282 1.0729 0.066 Uiso 1 1 calc R . .
H49C H 0.1753 0.7205 0.9656 0.066 Uiso 1 1 calc R . .
C50 C 0.12020(15) 0.3496(3) 0.7730(4) 0.1082(17) Uani 1 1 d . A .
H50A H 0.0967 0.3295 0.8058 0.130 Uiso 1 1 calc R . .
H50B H 0.1395 0.3688 0.8192 0.130 Uiso 1 1 calc R . .
H50C H 0.1321 0.3067 0.7356 0.130 Uiso 1 1 calc R . .
C51 C 0.1092(3) 0.4124(6) 0.7130(6) 0.134(3) Uani 1 1 d U . .

loop_
_atom_site_aniso_label
_atom_site_aniso_U_11
_atom_site_aniso_U_22
_atom_site_aniso_U_33
_atom_site_aniso_U_23
_atom_site_aniso_U_13
_atom_site_aniso_U_12
O1 0.16(2) 0.148(17) 0.086(13) 0.012(9) 0.031(9) 0.056(12)
O2 0.141(13) 0.130(8) 0.129(9) -0.038(6) -0.046(9) 0.008(7)
O3 0.203(19) 0.094(16) 0.28(2) -0.056(14) -0.029(16) 0.015(12)
C1 0.0391(17) 0.0475(18) 0.0425(17) 0.0064(14) -0.0051(14) -0.0093(14)
C2 0.0396(17) 0.056(2) 0.0374(16) 0.0044(15) -0.0065(14) -0.0089(15)
C3 0.0339(16) 0.055(2) 0.0450(18) 0.0030(16) -0.0069(14) -0.0084(14)
C4 0.0330(16) 0.054(2) 0.0427(18) 0.0030(15) 0.0003(13) -0.0061(14)
C5 0.0384(17) 0.052(2) 0.0431(18) 0.0057(15) 0.0014(14) -0.0167(15)
C6 0.0456(19) 0.0466(18) 0.0499(19) 0.0106(16) -0.0045(15) -0.0107(14)
C7 0.0389(18) 0.058(2) 0.0500(18) 0.0047(17) -0.0127(14) 0.0011(15)
C8 0.045(2) 0.062(2) 0.057(2) 0.0025(18) -0.0069(16) 0.0055(16)
C9 0.0375(18) 0.062(2) 0.052(2) -0.0034(17) 0.0127(15) 0.0033(16)
C10 0.0338(17) 0.061(2) 0.0456(18) 0.0029(16) 0.0071(14) -0.0053(15)
C11 0.0433(18) 0.068(2) 0.0419(19) 0.0013(17) 0.0155(15) -0.0063(16)
C12 0.060(2) 0.069(2) 0.0424(19) 0.0105(18) 0.0128(16) -0.0197(18)
C13 0.058(2) 0.059(2) 0.049(2) 0.0073(17) 0.0058(16) -0.0216(17)
C14 0.0460(19) 0.060(2) 0.0458(19) -0.0052(17) 0.0150(15) 0.0103(16)
C15 0.055(2) 0.061(2) 0.0400(18) -0.0056(16) 0.0211(16) 0.0074(17)
C16 0.061(2) 0.070(2) 0.0378(18) -0.0029(17) 0.0228(16) -0.0022(18)
C17 0.050(2) 0.063(2) 0.053(2) -0.0102(18) 0.0077(16) 0.0254(18)
C18 0.062(2) 0.0477(19) 0.0482(18) -0.0112(16) 0.0102(17) 0.0167(17)
C19 0.067(2) 0.0448(19) 0.0387(17) -0.0130(15) 0.0098(16) 0.0100(16)
C20 0.068(2) 0.058(2) 0.0319(17) -0.0105(16) 0.0110(16) 0.0043(18)
C21 0.096(3) 0.055(2) 0.0254(17) -0.0089(15) 0.0101(18) -0.002(2)
C22 0.103(3) 0.069(2) 0.0284(17) -0.0031(17) 0.0130(18) -0.008(2)
C23 0.097(3) 0.072(3) 0.0321(19) 0.0007(17) 0.0200(19) -0.002(2)
C24 0.067(2) 0.0403(17) 0.0302(16) -0.0110(14) 0.0047(15) 0.0062(16)
C25 0.074(2) 0.0417(18) 0.0302(16) -0.0106(14) -0.0018(16) 0.0008(16)
C26 0.090(3) 0.054(2) 0.0300(17) -0.0118(16) -0.0031(17) -0.005(2)
C27 0.070(2) 0.0396(18) 0.0405(17) -0.0084(15) -0.0007(16) 0.0110(16)
C28 0.068(2) 0.0349(17) 0.0426(17) -0.0073(14) 0.0004(16) 0.0027(16)
C29 0.061(2) 0.0410(18) 0.0411(18) -0.0144(15) -0.0026(16) 0.0031(16)
C30 0.071(2) 0.0402(18) 0.0345(17) -0.0140(14) -0.0087(16) 0.0005(16)
C31 0.079(3) 0.0434(19) 0.048(2) -0.0098(16) -0.0207(19) 0.0052(18)
C32 0.101(3) 0.057(2) 0.042(2) -0.0034(17) -0.029(2) 0.001(2)
C33 0.100(3) 0.058(2) 0.0340(18) -0.0022(15) -0.018(2) -0.005(2)
C34 0.064(2) 0.0434(19) 0.0527(19) -0.0123(15) -0.0054(17) -0.0017(17)
C35 0.060(2) 0.052(2) 0.057(2) -0.0231(18) -0.0163(18) 0.0018(17)
C36 0.085(3) 0.050(2) 0.065(2) -0.0189(18) -0.035(2) 0.012(2)
C37 0.052(2) 0.058(2) 0.084(3) -0.027(2) -0.0162(19) 0.0024(17)
C38 0.073(3) 0.103(3) 0.154(4) -0.072(3) -0.056(3) 0.019(3)
C39 0.062(3) 0.059(2) 0.127(4) -0.033(2) 0.020(2) -0.0086(19)
C40 0.054(2) 0.0465(19) 0.069(2) -0.0209(16) -0.0173(17) 0.0080(16)
C41 0.0496(19) 0.0390(17) 0.0545(18) -0.0081(15) -0.0105(15) 0.0045(14)
C42 0.0429(18) 0.0406(17) 0.0488(17) -0.0053(14) -0.0067(14) 0.0055(14)
C43 0.0397(17) 0.0377(16) 0.0434(16) -0.0013(13) -0.0039(13) 0.0020(13)
C44 0.0400(17) 0.0382(17) 0.0443(17) -0.0004(13) -0.0051(13) 0.0007(13)
C45 0.0404(17) 0.0424(17) 0.0447(17) 0.0038(14) -0.0028(13) -0.0020(13)
C46 0.0437(18) 0.0413(17) 0.0491(17) 0.0080(14) -0.0035(14) -0.0040(14)
C47 0.0412(17) 0.0440(18) 0.0458(17) 0.0032(14) -0.0025(14) -0.0048(14)
C48 0.0440(19) 0.060(2) 0.0430(17) 0.0044(15) -0.0035(14) -0.0052(15)
C49 0.055(2) 0.050(2) 0.060(2) -0.0045(16) 0.0011(16) -0.0130(16)
C50 0.088(4) 0.131(5) 0.105(4) -0.035(4) 0.031(3) 0.007(3)
C51 0.155(8) 0.144(8) 0.102(6) 0.009(5) 0.042(5) 0.045(6)

loop_
_atom_type_symbol
_atom_type_description
_atom_type_scat_dispersion_real
_atom_type_scat_dispersion_imag
_atom_type_scat_source
C C 0.0033 0.0016 'International Tables Vol C Tables 4.2.6.8 and 6.1.1.4'
H H 0.0000 0.0000 'International Tables Vol C Tables 4.2.6.8 and 6.1.1.4'
O O 0.0106 0.0060 'International Tables Vol C Tables 4.2.6.8 and 6.1.1.4'

loop_
_geom_angle_atom_site_label_1
_geom_angle_atom_site_label_2
_geom_angle_atom_site_label_3
_geom_angle
C2 C1 C6 117.0(3)
C2 C1 C47 123.0(3)
C6 C1 C47 119.7(3)
C3 C2 C1 122.5(3)
C2 C3 C4 119.7(3)
C2 C3 C7 122.6(3)
C4 C3 C7 117.3(3)
C3 C4 C10 120.7(3)
C3 C4 C5 118.4(3)
C10 C4 C5 120.0(3)
C6 C5 C4 119.0(3)
C6 C5 C13 122.1(3)
C4 C5 C13 118.5(3)
C5 C6 C1 122.4(3)
C8 C7 C3 121.5(3)
C7 C8 C9 120.9(3)
C14 C9 C10 118.9(3)
C14 C9 C8 121.8(3)
C10 C9 C8 117.5(3)
C4 C10 C9 119.4(3)
C4 C10 C11 119.7(3)
C9 C10 C11 120.1(3)
C16 C11 C10 118.9(3)
C16 C11 C12 121.7(3)
C10 C11 C12 117.5(3)
C13 C12 C11 122.0(3)
C12 C13 C5 120.1(3)
C9 C14 C17 123.0(3)
C9 C14 C15 118.9(3)
C17 C14 C15 116.3(3)
C20 C15 C16 118.8(3)
C20 C15 C14 119.7(3)
C16 C15 C14 119.4(3)
C11 C16 C15 118.7(3)
C11 C16 C23 123.4(3)
C15 C16 C23 116.3(3)
C18 C17 C14 121.4(3)
C17 C18 C19 120.1(3)
C24 C19 C20 119.1(3)
C24 C19 C18 122.8(3)
C20 C19 C18 116.4(3)
C15 C20 C21 119.3(3)
C15 C20 C19 119.3(3)
C21 C20 C19 119.5(3)
C26 C21 C20 119.1(3)
C26 C21 C22 122.7(4)
C20 C21 C22 116.8(4)
C23 C22 C21 120.3(3)
C22 C23 C16 120.8(3)
C25 C24 C19 119.0(3)
C25 C24 C27 117.2(3)
C19 C24 C27 122.4(3)
C24 C25 C30 119.9(3)
C24 C25 C26 120.2(3)
C30 C25 C26 119.2(3)
C21 C26 C25 118.6(3)
C21 C26 C33 122.8(3)
C25 C26 C33 117.1(4)
C28 C27 C24 121.6(3)
C27 C28 C29 121.2(3)
C34 C29 C30 119.3(3)
C34 C29 C28 122.8(3)
C30 C29 C28 117.6(3)
C29 C30 C31 118.6(3)
C29 C30 C25 120.3(3)
C31 C30 C25 120.4(3)
C36 C31 C30 118.8(3)
C36 C31 C32 123.0(3)
C30 C31 C32 117.9(4)
C33 C32 C31 121.3(3)
C32 C33 C26 121.7(3)
C35 C34 C29 122.5(3)
C34 C35 C36 117.0(3)
C34 C35 C37 123.2(3)
C36 C35 C37 119.5(3)
C31 C36 C35 122.5(3)
C38 C37 C39 107.9(4)
C38 C37 C35 110.9(3)
C39 C37 C35 111.7(3)
C38 C37 C40 108.2(3)
C39 C37 C40 110.2(3)
C35 C37 C40 107.9(3)
C41 C40 C37 116.2(3)
C42 C41 C40 113.8(2)
C43 C42 C41 113.0(2)
C42 C43 C44 115.9(2)
C45 C44 C43 114.1(2)
C46 C45 C44 112.9(2)
C45 C46 C47 117.1(2)
C48 C47 C49 108.2(2)
C48 C47 C1 112.3(3)
C49 C47 C1 109.8(2)
C48 C47 C46 109.4(2)
C49 C47 C46 108.7(2)
C1 C47 C46 108.3(2)
O1 C51 O3 72.7(14)
O1 C51 O2 65.9(11)
O3 C51 O2 92.6(12)
O1 C51 C50 131.2(10)
O3 C51 C50 144.3(17)
O2 C51 C50 120.2(12)

loop_
_geom_bond_atom_site_label_1
_geom_bond_atom_site_label_2
_geom_bond_distance
O1 C51 1.177(16)
O2 C51 1.271(12)
O3 C51 1.21(2)
C1 C2 1.381(4)
C1 C6 1.391(4)
C1 C47 1.525(4)
C2 C3 1.380(4)
C3 C4 1.406(4)
C3 C7 1.429(4)
C4 C10 1.410(4)
C4 C5 1.410(4)
C5 C6 1.388(4)
C5 C13 1.427(4)
C7 C8 1.334(4)
C8 C9 1.442(4)
C9 C14 1.395(4)
C9 C10 1.410(4)
C10 C11 1.412(4)
C11 C16 1.401(5)
C11 C12 1.428(5)
C12 C13 1.342(5)
C14 C17 1.420(5)
C14 C15 1.422(5)
C15 C20 1.409(5)
C15 C16 1.413(5)
C16 C23 1.431(5)
C17 C18 1.342(5)
C18 C19 1.445(5)
C19 C24 1.404(4)
C19 C20 1.420(5)
C20 C21 1.415(5)
C21 C26 1.402(5)
C21 C22 1.417(5)
C22 C23 1.334(5)
C24 C25 1.404(4)
C24 C27 1.432(4)
C25 C30 1.417(5)
C25 C26 1.431(5)
C26 C33 1.442(5)
C27 C28 1.344(5)
C28 C29 1.415(4)
C29 C34 1.388(4)
C29 C30 1.409(5)
C30 C31 1.414(5)
C31 C36 1.387(5)
C31 C32 1.424(5)
C32 C33 1.333(5)
C34 C35 1.376(4)
C35 C36 1.395(5)
C35 C37 1.523(5)
C37 C38 1.512(5)
C37 C39 1.519(6)
C37 C40 1.544(4)
C40 C41 1.522(4)
C41 C42 1.517(4)
C42 C43 1.502(4)
C43 C44 1.528(4)
C44 C45 1.520(4)
C45 C46 1.516(4)
C46 C47 1.548(4)
C47 C48 1.510(4)
C47 C49 1.522(4)
C50 C51 1.406(8)

loop_
_platon_squeeze_void_nr
_platon_squeeze_void_average_x
_platon_squeeze_void_average_y
_platon_squeeze_void_average_z
_platon_squeeze_void_volume
_platon_squeeze_void_count_electrons
_platon_squeeze_void_content
1 0.000 0.000 0.000 279 32 ' '
2 0.500 0.500 0.000 279 32 ' '
3 0.183 0.739 0.245 12 1 ' '
4 0.317 0.239 0.245 12 1 ' '
5 0.683 0.743 0.258 12 1 ' '
6 0.817 0.243 0.258 12 1 ' '
7 -0.001 0.499 0.501 278 32 ' '
8 0.501 -0.001 0.501 278 32 ' '
9 0.183 0.757 0.741 11 1 ' '
10 0.317 0.257 0.741 11 1 ' '
11 0.683 0.757 0.759 11 1 ' '
12 0.817 0.257 0.758 11 1 ' '
